data_7151592
loop_
_publ_author_name
'Briggs, Caroline R. S.'
'Allen, Mark J.'
'O'Hagan, David'
'Tozer, David J.'
'Slawin, Alexandra M. Z.'
'Goeta, Andr\'es E'
'Howard, Judith A. K.'

_publ_section_title
;
 The observation of a large gauche preference when 2-fluoroethylamine
 and 2-fluoroethanol become protonated.
;
_journal_issue 5
_journal_name_full 'Organic &amp; biomolecular chemistry'
_journal_page_first 732
_journal_page_last 740
_journal_paper_doi 10.1039/b312188g
_journal_volume 2
_journal_year 2004
_chemical_formula_moiety 'C4 H10  F2 N. Cl'
_chemical_formula_sum 'C4 H10 Cl F2 N'
_chemical_formula_weight 145.58
_space_group_IT_number 14
_symmetry_cell_setting monoclinic
_symmetry_space_group_name_Hall '-P 2yn'
_symmetry_space_group_name_H-M 'P 1 21/n 1'
_atom_sites_solution_hydrogens geom
_atom_sites_solution_primary direct
_atom_sites_solution_secondary difmap
_audit_creation_method SHELXL-97
_cell_angle_alpha 90.00
_cell_angle_beta 93.567(5)
_cell_angle_gamma 90.00
_cell_formula_units_Z 4
_cell_length_a 7.335(2)
_cell_length_b 6.9524(19)
_cell_length_c 13.170(4)
_cell_measurement_reflns_used 50
_cell_measurement_temperature 293(2)
_cell_measurement_theta_max 28
_cell_measurement_theta_min 12
_cell_volume 670.3(3)
_computing_cell_refinement 'Bruker SMART'
_computing_data_collection 'Bruker SMART'
_computing_data_reduction 'Bruker SHELXTL'
_computing_molecular_graphics 'Bruker SHELXTL'
_computing_publication_material 'Bruker SHELXTL'
_computing_structure_refinement 'SHELXL-97 (Sheldrick, 1997)'
_computing_structure_solution 'SHELXS-97 (Sheldrick, 1990)'
_diffrn_ambient_temperature 293(2)
_diffrn_detector_area_resol_mean 0.9
_diffrn_measured_fraction_theta_full 0.928
_diffrn_measured_fraction_theta_max 0.928
_diffrn_measurement_device_type 'CCD area detector'
_diffrn_measurement_method 'phi and omega scans'
_diffrn_radiation_monochromator graphite
_diffrn_radiation_source 'fine-focus sealed tube'
_diffrn_radiation_type MoK\a
_diffrn_radiation_wavelength 0.71073
_diffrn_reflns_av_R_equivalents 0.0605
_diffrn_reflns_av_sigmaI/netI 0.0641
_diffrn_reflns_limit_h_max 8
_diffrn_reflns_limit_h_min -8
_diffrn_reflns_limit_k_max 7
_diffrn_reflns_limit_k_min -5
_diffrn_reflns_limit_l_max 13
_diffrn_reflns_limit_l_min -14
_diffrn_reflns_number 3017
_diffrn_reflns_theta_full 23.41
_diffrn_reflns_theta_max 23.41
_diffrn_reflns_theta_min 3.10
_exptl_absorpt_coefficient_mu 0.509
_exptl_absorpt_correction_T_max 1.00000
_exptl_absorpt_correction_T_min 0.636707
_exptl_absorpt_correction_type multi-scan
_exptl_crystal_colour colourless
_exptl_crystal_density_diffrn 1.443
_exptl_crystal_density_method 'not measured'
_exptl_crystal_description plate
_exptl_crystal_F_000 304
_exptl_crystal_size_max .12
_exptl_crystal_size_mid .1
_exptl_crystal_size_min .01
_refine_diff_density_max 0.892
_refine_diff_density_min -0.330
_refine_diff_density_rms 0.084
_refine_ls_extinction_method none
_refine_ls_goodness_of_fit_ref 0.925
_refine_ls_hydrogen_treatment mixed
_refine_ls_matrix_type full
_refine_ls_number_parameters 81
_refine_ls_number_reflns 914
_refine_ls_number_restraints 2
_refine_ls_restrained_S_all 0.924
_refine_ls_R_factor_all 0.1038
_refine_ls_R_factor_gt 0.0645
_refine_ls_shift/su_max 0.010
_refine_ls_shift/su_mean 0.001
_refine_ls_structure_factor_coef Fsqd
_refine_ls_weighting_details 'calc w=1/[\s^2^(Fo^2^)+(0.1273P)^2^+0.0000P] where P=(Fo^2^+2Fc^2^)/3'
_refine_ls_weighting_scheme calc
_refine_ls_wR_factor_gt 0.1541
_refine_ls_wR_factor_ref 0.1776
_reflns_number_gt 594
_reflns_number_total 914
_reflns_threshold_expression >2sigma(I)
_cod_data_source_file b312188g.txt
_cod_data_source_block 11
_cod_depositor_comments
;
The following automatic conversions were performed:
'_symmetry_cell_setting' value 'Monoclinic' changed to 'monoclinic'
according to '/home/adriana/struct/CIF-dictionaries/cif_core.dic'
dictionary named 'cif_core.dic' version 2.4.1 from
2010-06-29.

'_exptl_absorpt_correction_type' value 'multiscan' changed to
'multi-scan' according to
'/home/adriana/struct/CIF-dictionaries/cif_core.dic' dictionary named
'cif_core.dic' version 2.4.1 from 2010-06-29.

Automatic conversion script
Id: cif_fix_enum 1555 2011-01-17 13:19:09Z saulius 
;
_cod_original_sg_symbol_H-M P2(1)/n
_cod_database_code 7151592

loop_
_symmetry_equiv_pos_as_xyz
'x, y, z'
'-x+1/2, y+1/2, -z+1/2'
'-x, -y, -z'
'x-1/2, -y-1/2, z-1/2'

loop_
_atom_site_label
_atom_site_type_symbol
_atom_site_fract_x
_atom_site_fract_y
_atom_site_fract_z
_atom_site_U_iso_or_equiv
_atom_site_adp_type
_atom_site_occupancy
_atom_site_symmetry_multiplicity
_atom_site_calc_flag
_atom_site_refinement_flags
_atom_site_disorder_assembly
_atom_site_disorder_group
Cl1 Cl 0.35427(19) 0.7003(2) 0.64323(11) 0.0432(6) Uani 1 1 d . . .
F1 F 0.6120(5) 0.1099(6) 0.8201(3) 0.0602(11) Uani 1 1 d . . .
C1 C 0.6499(8) 0.2499(7) 0.7484(5) 0.0368(15) Uani 1 1 d . . .
H1A H 0.7805 0.2548 0.7409 0.044 Uiso 1 1 calc R . .
H1B H 0.6115 0.3748 0.7720 0.044 Uiso 1 1 calc R . .
C2 C 0.5548(7) 0.2073(9) 0.6494(4) 0.0406(14) Uani 1 1 d . . .
H2A H 0.5697 0.0720 0.6340 0.049 Uiso 1 1 calc R . .
H2B H 0.6103 0.2811 0.5970 0.049 Uiso 1 1 calc R . .
N3 N 0.3554(6) 0.2534(5) 0.6474(3) 0.0251(11) Uani 1 1 d D . .
H3A H 0.367(7) 0.3938(8) 0.648(4) 0.034(14) Uiso 1 1 d D . .
H3B H 0.289(7) 0.190(7) 0.701(3) 0.050(16) Uiso 1 1 d D . .
C4 C 0.2564(7) 0.2058(10) 0.5496(4) 0.0404(14) Uani 1 1 d . . .
H4A H 0.3097 0.2775 0.4956 0.048 Uiso 1 1 calc R . .
H4B H 0.2717 0.0700 0.5357 0.048 Uiso 1 1 calc R . .
C5 C 0.0591(8) 0.2500(7) 0.5485(4) 0.0379(15) Uani 1 1 d . . .
H5A H 0.0423 0.3776 0.5762 0.046 Uiso 1 1 calc R . .
H5B H 0.0073 0.2491 0.4789 0.046 Uiso 1 1 calc R . .
F5 F -0.0314(4) 0.1161(5) 0.6054(3) 0.0562(10) Uani 1 1 d . . .

loop_
_atom_site_aniso_label
_atom_site_aniso_U_11
_atom_site_aniso_U_22
_atom_site_aniso_U_33
_atom_site_aniso_U_23
_atom_site_aniso_U_13
_atom_site_aniso_U_12
Cl1 0.0433(8) 0.0457(10) 0.0411(9) 0.0030(7) 0.0067(6) -0.0003(7)
F1 0.061(2) 0.071(3) 0.049(2) 0.0116(18) 0.0068(17) -0.0022(18)
C1 0.036(3) 0.021(4) 0.053(4) -0.005(2) 0.005(3) 0.001(2)
C2 0.029(3) 0.047(4) 0.046(4) 0.003(3) 0.007(3) 0.007(3)
N3 0.031(2) 0.017(3) 0.028(2) 0.0019(16) 0.0070(19) -0.0005(17)
C4 0.038(3) 0.053(4) 0.030(3) -0.006(3) 0.004(3) -0.002(3)
C5 0.050(3) 0.030(4) 0.034(3) 0.004(2) 0.005(3) 0.009(2)
F5 0.052(2) 0.066(3) 0.052(2) 0.0070(18) 0.0108(17) -0.0070(17)

loop_
_atom_type_symbol
_atom_type_description
_atom_type_scat_dispersion_real
_atom_type_scat_dispersion_imag
_atom_type_scat_source
C C 0.0033 0.0016 'International Tables Vol C Tables 4.2.6.8 and 6.1.1.4'
H H 0.0000 0.0000 'International Tables Vol C Tables 4.2.6.8 and 6.1.1.4'
N N 0.0061 0.0033 'International Tables Vol C Tables 4.2.6.8 and 6.1.1.4'
F F 0.0171 0.0103 'International Tables Vol C Tables 4.2.6.8 and 6.1.1.4'
Cl Cl 0.1484 0.1585 'International Tables Vol C Tables 4.2.6.8 and 6.1.1.4'

loop_
_geom_angle_atom_site_label_1
_geom_angle_atom_site_label_2
_geom_angle_atom_site_label_3
_geom_angle
_geom_angle_site_symmetry_1
_geom_angle_site_symmetry_3
_geom_angle_publ_flag
F1 C1 C2 110.8(4) . . ?
C1 C2 N3 112.4(4) . . ?
C4 N3 C2 113.2(4) . . ?
C5 C4 N3 113.0(4) . . ?
F5 C5 C4 110.9(4) . . ?

loop_
_geom_bond_atom_site_label_1
_geom_bond_atom_site_label_2
_geom_bond_distance
_geom_bond_site_symmetry_2
_geom_bond_publ_flag
F1 C1 1.396(6) . ?
C1 C2 1.471(8) . ?
C2 N3 1.496(6) . ?
N3 C4 1.477(7) . ?
C4 C5 1.478(8) . ?
C5 F5 1.390(6) . ?

loop_
_geom_hbond_atom_site_label_D
_geom_hbond_atom_site_label_H
_geom_hbond_atom_site_label_A
_geom_hbond_distance_DH
_geom_hbond_distance_HA
_geom_hbond_distance_DA
_geom_hbond_angle_DHA
_geom_hbond_site_symmetry_A
N3 H3A Cl1 0.9799(11) 2.134(8) 3.107(4) 172(4) .
N3 H3B Cl1 0.9800(11) 2.37(3) 3.261(4) 151(4) 2_546

loop_
_geom_torsion_atom_site_label_1
_geom_torsion_atom_site_label_2
_geom_torsion_atom_site_label_3
_geom_torsion_atom_site_label_4
_geom_torsion
_geom_torsion_site_symmetry_1
_geom_torsion_site_symmetry_2
_geom_torsion_site_symmetry_3
_geom_torsion_site_symmetry_4
_geom_torsion_publ_flag
F1 C1 C2 N3 75.9(6) . . . . ?
C1 C2 N3 C4 -178.2(5) . . . . ?
C2 N3 C4 C5 179.4(5) . . . . ?
N3 C4 C5 F5 -74.2(6) . . . . ?

loop_
_cod_related_entry_id
_cod_related_entry_database
_cod_related_entry_code
1 ChemSpider 11309091
